data_7038141
loop_
_publ_author_name
'Fagin, A. A.'
'Fukin, G. K.'
'Cherkasov, A. V.'
'Shestakov, A. F.'
'Pushkarev, A. P.'
'Balashova, T. V.'
'Maleev, A. A.'
'Bochkarev, M. N.'

_publ_section_title
;
 Ln3I5(S2N2)(S2)(THF)10- a new type of molecular compounds.
;
_journal_issue 11
_journal_name_full 'Dalton transactions (Cambridge, England : 2003)'
_journal_page_first 4558
_journal_page_last 4562
_journal_paper_doi 10.1039/c5dt04742k
_journal_volume 45
_journal_year 2016
_chemical_formula_sum 'C47.54 H96.77 I5 N2.57 Nd3 O11.44 S4'
_chemical_formula_weight 2082.82
_space_group_crystal_system orthorhombic
_space_group_IT_number 19
_space_group_name_Hall 'P 2ac 2ab'
_space_group_name_H-M_alt 'P 21 21 21'
_symmetry_space_group_name_Hall 'P 2ac 2ab'
_symmetry_space_group_name_H-M 'P 21 21 21'
_atom_sites_solution_hydrogens geom
_atom_sites_solution_primary direct
_atom_sites_solution_secondary difmap
_audit_creation_method SHELXL-2014/7
_audit_update_record
;
2016-01-18 deposited with the CCDC.
2016-01-27 downloaded from the CCDC.
;
_cell_angle_alpha 90
_cell_angle_beta 90
_cell_angle_gamma 90
_cell_formula_units_Z 4
_cell_length_a 12.5369(2)
_cell_length_b 12.7379(2)
_cell_length_c 43.8743(7)
_cell_measurement_reflns_used 39773
_cell_measurement_temperature 100(2)
_cell_measurement_theta_max 31.9200
_cell_measurement_theta_min 3.2300
_cell_volume 7006.45(19)
_computing_cell_refinement 'CrysAlisPro, Agilent Technologies'
_computing_data_collection 'CrysAlisPro, Agilent Technologies'
_computing_data_reduction 'CrysAlisPro, Agilent Technologies'
_computing_molecular_graphics 'SHELXTL (Sheldrick, 2000)'
_computing_publication_material 'SHELXTL (Sheldrick, 2000)'
_computing_structure_refinement 'SHELXL-2014/7 (Sheldrick, 2014)'
_computing_structure_solution 'SHELXT-2014/4 (Sheldrick, 2014)'
_diffrn_ambient_temperature 100(2)
_diffrn_measured_fraction_theta_full 0.998
_diffrn_measured_fraction_theta_max 0.968
_diffrn_measurement_device_type 'Xcalibur, EOS (CCD)'
_diffrn_measurement_method '\w scans'
_diffrn_radiation_type MoK\a
_diffrn_radiation_wavelength 0.71073
_diffrn_reflns_av_R_equivalents 0.0866
_diffrn_reflns_av_unetI/netI 0.0437
_diffrn_reflns_Laue_measured_fraction_full 0.998
_diffrn_reflns_Laue_measured_fraction_max 0.968
_diffrn_reflns_limit_h_max 15
_diffrn_reflns_limit_h_min -15
_diffrn_reflns_limit_k_max 15
_diffrn_reflns_limit_k_min -15
_diffrn_reflns_limit_l_max 54
_diffrn_reflns_limit_l_min -54
_diffrn_reflns_number 104407
_diffrn_reflns_point_group_measured_fraction_full 0.998
_diffrn_reflns_point_group_measured_fraction_max 0.967
_diffrn_reflns_theta_full 25.242
_diffrn_reflns_theta_max 25.999
_diffrn_reflns_theta_min 2.940
_diffrn_source 'fine focus sealed tube'
_exptl_absorpt_coefficient_mu 4.562
_exptl_absorpt_correction_T_max 1.00000
_exptl_absorpt_correction_T_min 0.69004
_exptl_absorpt_correction_type multi-scan
_exptl_absorpt_process_details
;
CrysAlisPro, Agilent Technologies, Version 1.171.35.19.
Empirical absorption correction using spherical harmonics,
implemented in SCALE3 ABSPACK scaling algorithm.
;
_exptl_crystal_colour yellow
_exptl_crystal_density_diffrn 1.975
_exptl_crystal_description prism
_exptl_crystal_F_000 4002
_exptl_crystal_size_max 0.400
_exptl_crystal_size_mid 0.400
_exptl_crystal_size_min 0.400
_refine_diff_density_max 1.582
_refine_diff_density_min -1.395
_refine_diff_density_rms 0.212
_refine_ls_abs_structure_details
;
 Flack x determined using 5402 quotients [(I+)-(I-)]/[(I+)+(I-)]
 (Parsons, Flack and Wagner, Acta Cryst. B69 (2013) 249-259).
;
_refine_ls_abs_structure_Flack 0.007(8)
_refine_ls_extinction_method none
_refine_ls_goodness_of_fit_ref 1.188
_refine_ls_hydrogen_treatment constr
_refine_ls_matrix_type full
_refine_ls_number_parameters 694
_refine_ls_number_reflns 13746
_refine_ls_number_restraints 134
_refine_ls_restrained_S_all 1.184
_refine_ls_R_factor_all 0.0558
_refine_ls_R_factor_gt 0.0540
_refine_ls_shift/su_max 0.001
_refine_ls_shift/su_mean 0.000
_refine_ls_structure_factor_coef Fsqd
_refine_ls_weighting_details 'w=1/[\s^2^(Fo^2^)+(0.0152P)^2^+114.3921P] where P=(Fo^2^+2Fc^2^)/3'
_refine_ls_weighting_scheme calc
_refine_ls_wR_factor_gt 0.1107
_refine_ls_wR_factor_ref 0.1118
_reflns_Friedel_coverage 0.808
_reflns_Friedel_fraction_full 0.999
_reflns_Friedel_fraction_max 0.967
_reflns_number_gt 13367
_reflns_number_total 13746
_reflns_threshold_expression 'I > 2\s(I)'
_cod_data_source_file c5dt04742k2.cif
_cod_data_source_block ndisnsn
_cod_depositor_comments 'Adding full bibliography for 7038139--7038141.cif.'
_cod_database_code 7038141
_shelx_shelxl_version_number 2014/7
_shelx_space_group_comment
;
The symmetry employed for this shelxl refinement is uniquely defined
by the following loop, which should always be used as a source of
symmetry information in preference to the above space-group names.
They are only intended as comments.
;
_shelx_estimated_absorpt_t_min 0.263
_shelx_estimated_absorpt_t_max 0.263

loop_
_space_group_symop_operation_xyz
'x, y, z'
'-x+1/2, -y, z+1/2'
'-x, y+1/2, -z+1/2'
'x+1/2, -y+1/2, -z'

loop_
_atom_site_label
_atom_site_type_symbol
_atom_site_fract_x
_atom_site_fract_y
_atom_site_fract_z
_atom_site_U_iso_or_equiv
_atom_site_adp_type
_atom_site_occupancy
_atom_site_site_symmetry_order
_atom_site_calc_flag
_atom_site_refinement_flags_posn
_atom_site_refinement_flags_adp
_atom_site_refinement_flags_occupancy
_atom_site_disorder_assembly
_atom_site_disorder_group
S1 S -0.0650(2) -0.9929(2) 0.14048(6) 0.0205(6) Uani 1 1 d . . . . .
N1 N -0.1375(7) -1.0883(7) 0.1406(2) 0.019(2) Uani 1 1 d . . . . .
S2 S -0.0201(2) -1.0585(2) 0.07982(6) 0.0233(6) Uani 1 1 d . . . . .
N2 N -0.0026(8) -0.9741(7) 0.1094(2) 0.021(2) Uani 1 1 d . . . . .
Nd1 Nd 0.12869(5) -0.88554(4) 0.07687(2) 0.01711(12) Uani 1 1 d . . . . .
I1 I 0.18235(7) -0.78913(7) 0.14080(2) 0.03004(18) Uani 1 1 d . . . . .
I2 I 0.12795(7) -0.94471(6) 0.00739(2) 0.02936(19) Uani 1 1 d . . . . .
O1 O -0.0412(6) -0.7998(6) 0.06502(17) 0.0236(19) Uani 1 1 d . . . . .
C1 C -0.0880(10) -0.7326(9) 0.0884(3) 0.033(3) Uani 1 1 d . . . . .
H1A H -0.0740 -0.6577 0.0838 0.040 Uiso 1 1 calc R U . . .
H1B H -0.0577 -0.7492 0.1086 0.040 Uiso 1 1 calc R U . . .
C2 C -0.2057(10) -0.7548(10) 0.0878(3) 0.031(3) Uani 1 1 d . . . . .
H2A H -0.2476 -0.6964 0.0966 0.038 Uiso 1 1 calc R U . . .
H2B H -0.2234 -0.8210 0.0984 0.038 Uiso 1 1 calc R U . . .
C3 C -0.2221(10) -0.7640(10) 0.0534(3) 0.031(3) Uani 1 1 d . . . . .
H3A H -0.2899 -0.8003 0.0486 0.037 Uiso 1 1 calc R U . . .
H3B H -0.2221 -0.6940 0.0435 0.037 Uiso 1 1 calc R U . . .
C4 C -0.1267(10) -0.8286(10) 0.0435(3) 0.030(3) Uani 1 1 d . . . . .
H4A H -0.1427 -0.9046 0.0447 0.036 Uiso 1 1 calc R U . . .
H4B H -0.1060 -0.8112 0.0223 0.036 Uiso 1 1 calc R U . . .
O2 O 0.1538(6) -0.6953(6) 0.05904(19) 0.024(2) Uani 1 1 d . . . . .
C5 C 0.1105(14) -0.6492(12) 0.0312(3) 0.047(4) Uani 1 1 d . U . . .
H5A H 0.1349 -0.6896 0.0133 0.057 Uiso 1 1 calc R U . . .
H5B H 0.0316 -0.6511 0.0318 0.057 Uiso 1 1 calc R U . . .
C6 C 0.1472(17) -0.5412(12) 0.0290(4) 0.070(5) Uani 1 1 d . . . . .
H6A H 0.0908 -0.4922 0.0359 0.084 Uiso 1 1 calc R U . . .
H6B H 0.1660 -0.5239 0.0077 0.084 Uiso 1 1 calc R U . . .
C7 C 0.2436(13) -0.5326(12) 0.0491(3) 0.047(4) Uani 1 1 d . . . . .
H7A H 0.2515 -0.4609 0.0575 0.057 Uiso 1 1 calc R U . . .
H7B H 0.3095 -0.5523 0.0381 0.057 Uiso 1 1 calc R U . . .
C8 C 0.2168(10) -0.6124(9) 0.0743(3) 0.029(3) Uani 1 1 d . . . . .
H8A H 0.2828 -0.6420 0.0832 0.035 Uiso 1 1 calc R U . . .
H8B H 0.1748 -0.5788 0.0907 0.035 Uiso 1 1 calc R U . . .
O3 O 0.3227(7) -0.8600(6) 0.06512(16) 0.0255(19) Uani 1 1 d . . . . .
C9 C 0.3692(11) -0.8201(10) 0.0375(3) 0.035(3) Uani 1 1 d . . . . .
H9A H 0.3304 -0.7567 0.0307 0.042 Uiso 1 1 calc R U . . .
H9B H 0.3653 -0.8736 0.0212 0.042 Uiso 1 1 calc R U . . .
C10 C 0.4847(14) -0.7934(15) 0.0445(4) 0.054(5) Uani 1 1 d . . . . .
H10A H 0.5333 -0.8485 0.0367 0.065 Uiso 1 1 calc R U . . .
H10B H 0.5049 -0.7251 0.0354 0.065 Uiso 1 1 calc R U . . .
C11 C 0.4875(11) -0.7885(11) 0.0789(3) 0.040(4) Uani 1 1 d . . . . .
H11A H 0.5594 -0.8045 0.0870 0.048 Uiso 1 1 calc R U . . .
H11B H 0.4642 -0.7190 0.0866 0.048 Uiso 1 1 calc R U . . .
C12 C 0.4087(11) -0.8730(11) 0.0869(3) 0.036(3) Uani 1 1 d . . . . .
H12A H 0.4415 -0.9433 0.0849 0.043 Uiso 1 1 calc R U . . .
H12B H 0.3823 -0.8641 0.1080 0.043 Uiso 1 1 calc R U . . .
O4 O 0.2328(7) -1.0412(6) 0.09456(19) 0.029(2) Uani 1 1 d . . . . .
C13 C 0.2748(13) -1.1150(11) 0.0728(4) 0.046(4) Uani 1 1 d . . . . .
H13A H 0.3216 -1.0791 0.0580 0.055 Uiso 1 1 calc R U . . .
H13B H 0.2162 -1.1501 0.0617 0.055 Uiso 1 1 calc R U . . .
C14 C 0.3361(15) -1.1920(13) 0.0909(3) 0.064(5) Uani 1 1 d . . . . .
H14A H 0.3221 -1.2638 0.0832 0.077 Uiso 1 1 calc R U . . .
H14B H 0.4134 -1.1777 0.0889 0.077 Uiso 1 1 calc R U . . .
C15 C 0.3037(13) -1.1835(11) 0.1226(3) 0.045(4) Uani 1 1 d . . . . .
H15A H 0.3653 -1.1650 0.1356 0.054 Uiso 1 1 calc R U . . .
H15B H 0.2731 -1.2507 0.1298 0.054 Uiso 1 1 calc R U . . .
C16 C 0.2201(11) -1.0970(10) 0.1233(3) 0.032(3) Uani 1 1 d . . . . .
H16A H 0.1476 -1.1270 0.1250 0.039 Uiso 1 1 calc R U . . .
H16B H 0.2324 -1.0493 0.1408 0.039 Uiso 1 1 calc R U . . .
Nd2 Nd -0.23820(5) -1.15224(5) 0.18613(2) 0.01760(12) Uani 1 1 d . . . . .
I3 I -0.18087(7) -0.96692(7) 0.23164(2) 0.03175(19) Uani 1 1 d . . . . .
S3 S -0.3589(2) -1.2338(2) 0.13729(7) 0.0236(7) Uani 1 1 d . . . . .
S4 S -0.2365(2) -1.3355(2) 0.15099(6) 0.0233(6) Uani 1 1 d . . . . .
O5 O -0.0413(7) -1.1975(6) 0.1960(2) 0.027(2) Uani 1 1 d . . . . .
C17 C 0.0497(11) -1.1315(11) 0.2034(4) 0.040(4) Uani 1 1 d . . . . .
H17A H 0.0346 -1.0901 0.2220 0.049 Uiso 1 1 calc R U . . .
H17B H 0.0637 -1.0820 0.1864 0.049 Uiso 1 1 calc R U . . .
C18 C 0.1463(12) -1.2008(11) 0.2085(3) 0.040(4) Uani 1 1 d . . . . .
H18A H 0.2126 -1.1665 0.2013 0.049 Uiso 1 1 calc R U . . .
H18B H 0.1543 -1.2197 0.2303 0.049 Uiso 1 1 calc R U . . .
C19 C 0.1185(11) -1.2956(11) 0.1893(3) 0.037(3) Uani 1 1 d . U . . .
H19A H 0.1378 -1.2838 0.1677 0.045 Uiso 1 1 calc R U . . .
H19B H 0.1561 -1.3589 0.1967 0.045 Uiso 1 1 calc R U . . .
C20 C -0.0001(11) -1.3074(10) 0.1928(3) 0.035(3) Uani 1 1 d . . . . .
H20A H -0.0314 -1.3421 0.1747 0.041 Uiso 1 1 calc R U . . .
H20B H -0.0174 -1.3495 0.2111 0.041 Uiso 1 1 calc R U . . .
O6 O -0.2226(7) -1.2772(7) 0.2311(2) 0.029(2) Uani 1 1 d . . . . .
C21 C -0.1621(14) -1.2580(10) 0.2578(3) 0.043(4) Uani 1 1 d . . . . .
H21A H -0.2036 -1.2146 0.2723 0.051 Uiso 1 1 calc R U . . .
H21B H -0.0955 -1.2202 0.2527 0.051 Uiso 1 1 calc R U . . .
C22 C -0.1363(13) -1.3648(10) 0.2720(3) 0.038(4) Uani 1 1 d . . . . .
H22A H -0.1266 -1.3598 0.2943 0.046 Uiso 1 1 calc R U . . .
H22B H -0.0721 -1.3968 0.2627 0.046 Uiso 1 1 calc R U . . .
C23 C -0.2391(14) -1.4257(11) 0.2635(3) 0.048(4) Uani 1 1 d . . . . .
H23A H -0.2269 -1.5025 0.2638 0.057 Uiso 1 1 calc R U . . .
H23B H -0.2984 -1.4083 0.2775 0.057 Uiso 1 1 calc R U . . .
C24 C -0.2612(11) -1.3876(9) 0.2321(4) 0.041(4) Uani 1 1 d . . . . .
H24A H -0.2229 -1.4310 0.2169 0.049 Uiso 1 1 calc R U . . .
H24B H -0.3386 -1.3907 0.2276 0.049 Uiso 1 1 calc R U . . .
O7 O -0.4207(6) -1.1741(6) 0.21187(15) 0.039(3) Uani 1 1 d D . . . .
C25 C -0.4129(11) -1.1416(12) 0.2433(2) 0.052(6) Uani 0.250(19) 1 d D . P A 1
H25A H -0.4295 -1.0660 0.2456 0.062 Uiso 0.250(19) 1 calc R U P A 1
H25B H -0.3409 -1.1556 0.2516 0.062 Uiso 0.250(19) 1 calc R U P A 1
C26 C -0.4965(7) -1.2095(12) 0.2586(3) 0.053(5) Uani 0.250(19) 1 d D U P A 1
H26A H -0.4649 -1.2753 0.2665 0.064 Uiso 0.250(19) 1 calc R U P A 1
H26B H -0.5318 -1.1716 0.2755 0.064 Uiso 0.250(19) 1 calc R U P A 1
C27 C -0.5740(9) -1.231(2) 0.23284(18) 0.050(5) Uani 0.250(19) 1 d D U P A 1
H27A H -0.6211 -1.1704 0.2292 0.061 Uiso 0.250(19) 1 calc R U P A 1
H27B H -0.6185 -1.2938 0.2374 0.061 Uiso 0.250(19) 1 calc R U P A 1
C25' C -0.4496(7) -1.1249(11) 0.2403(2) 0.052(6) Uani 0.750(19) 1 d D . P A 2
H25C H -0.4581 -1.0483 0.2375 0.062 Uiso 0.750(19) 1 calc R U P A 2
H25D H -0.3937 -1.1373 0.2558 0.062 Uiso 0.750(19) 1 calc R U P A 2
C26' C -0.5541(8) -1.1736(6) 0.2504(3) 0.053(5) Uani 0.750(19) 1 d D . P A 2
H26C H -0.6155 -1.1316 0.2431 0.064 Uiso 0.750(19) 1 calc R U P A 2
H26D H -0.5576 -1.1792 0.2728 0.064 Uiso 0.750(19) 1 calc R U P A 2
C27' C -0.5537(12) -1.2814(7) 0.23577(18) 0.050(5) Uani 0.750(19) 1 d D . P A 2
H27C H -0.6267 -1.3095 0.2330 0.061 Uiso 0.750(19) 1 calc R U P A 2
H27D H -0.5101 -1.3323 0.2474 0.061 Uiso 0.750(19) 1 calc R U P A 2
C28 C -0.5020(7) -1.2514(8) 0.20569(18) 0.042(4) Uani 1 1 d D . . . .
H28A H -0.4729 -1.3237 0.2057 0.051 Uiso 0.250(19) 1 calc R U P A 1
H28B H -0.5389 -1.2379 0.1861 0.051 Uiso 0.250(19) 1 calc R U P A 1
H28C H -0.4699 -1.3141 0.1960 0.051 Uiso 0.750(19) 1 calc R U P A 2
H28D H -0.5561 -1.2221 0.1916 0.051 Uiso 0.750(19) 1 calc R U P A 2
Nd3 Nd -0.17981(5) -1.21495(4) 0.09859(2) 0.01846(12) Uani 1 1 d . . . . .
I4 I -0.34616(6) -1.04549(6) 0.07193(2) 0.0317(2) Uani 1 1 d . . . . .
I5 I 0.02501(7) -1.36397(6) 0.10188(2) 0.03001(19) Uani 1 1 d . . . . .
O8 O -0.3590(8) -1.0000(9) 0.1703(4) 0.029(4) Uani 0.438(13) 1 d D U P B 1
C29 C -0.3172(11) -0.8998(8) 0.1601(5) 0.045(7) Uani 0.438(13) 1 d D U P B 1
H29A H -0.3050 -0.9002 0.1378 0.054 Uiso 0.438(13) 1 calc R U P B 1
H29B H -0.2492 -0.8834 0.1705 0.054 Uiso 0.438(13) 1 calc R U P B 1
C30 C -0.4042(9) -0.8198(10) 0.1688(7) 0.064(8) Uani 0.438(13) 1 d D U P B 1
H30A H -0.3834 -0.7800 0.1872 0.076 Uiso 0.438(13) 1 calc R U P B 1
H30B H -0.4165 -0.7696 0.1519 0.076 Uiso 0.438(13) 1 calc R U P B 1
C31 C -0.5051(10) -0.8856(8) 0.1749(6) 0.053(7) Uani 0.438(13) 1 d D U P B 1
H31A H -0.5226 -0.8872 0.1969 0.063 Uiso 0.438(13) 1 calc R U P B 1
H31B H -0.5671 -0.8580 0.1634 0.063 Uiso 0.438(13) 1 calc R U P B 1
C32 C -0.4721(9) -0.9948(10) 0.1633(5) 0.048(7) Uani 0.438(13) 1 d D U P B 1
H32A H -0.5120 -1.0508 0.1740 0.057 Uiso 0.438(13) 1 calc R U P B 1
H32B H -0.4847 -1.0014 0.1411 0.057 Uiso 0.438(13) 1 calc R U P B 1
N3' N -0.3307(14) -0.9829(13) 0.1645(4) 0.020(3) Uani 0.562(13) 1 d . U P B 2
H3'1 H -0.2816 -0.9306 0.1664 0.024 Uiso 0.562(13) 1 calc R U P B 2
H3'2 H -0.3384 -0.9943 0.1442 0.024 Uiso 0.562(13) 1 calc R U P B 2
C29' C -0.4333(9) -0.9366(7) 0.1747(4) 0.023(4) Uani 0.562(13) 1 d D U P B 2
H29' H -0.4338 -0.9391 0.1975 0.027 Uiso 0.562(13) 1 calc R U P B 2
C30' C -0.4390(17) -0.8203(8) 0.1654(5) 0.024(4) Uani 0.562(13) 1 d D U P B 2
H30C H -0.3789 -0.7823 0.1745 0.036 Uiso 0.562(13) 1 calc R U P B 2
H30D H -0.5062 -0.7900 0.1727 0.036 Uiso 0.562(13) 1 calc R U P B 2
H30E H -0.4356 -0.8147 0.1432 0.036 Uiso 0.562(13) 1 calc R U P B 2
C31' C -0.5347(10) -0.9937(14) 0.1636(5) 0.036(4) Uani 0.562(13) 1 d D U P B 2
H31C H -0.5224 -1.0219 0.1431 0.054 Uiso 0.562(13) 1 calc R U P B 2
H31D H -0.5943 -0.9440 0.1631 0.054 Uiso 0.562(13) 1 calc R U P B 2
H31E H -0.5516 -1.0513 0.1776 0.054 Uiso 0.562(13) 1 calc R U P B 2
O9 O -0.1429(9) -1.2292(8) 0.0404(2) 0.046(3) Uani 1 1 d . . . . .
C33 C -0.1070(11) -1.3251(11) 0.02656(17) 0.080(6) Uani 1 1 d D . . . .
H33A H -0.1677 -1.3701 0.0205 0.096 Uiso 0.550(17) 1 calc R U P C 1
H33B H -0.0595 -1.3649 0.0404 0.096 Uiso 0.550(17) 1 calc R U P C 1
H33C H -0.1552 -1.3834 0.0322 0.096 Uiso 0.450(17) 1 calc R U P C 2
H33D H -0.0343 -1.3423 0.0338 0.096 Uiso 0.450(17) 1 calc R U P C 2
C34 C -0.0463(9) -1.2836(9) -0.0013(2) 0.057(3) Uani 0.550(17) 1 d D U P C 1
H34A H -0.0287 -1.3399 -0.0160 0.068 Uiso 0.550(17) 1 calc R U P C 1
H34B H 0.0190 -1.2447 0.0044 0.068 Uiso 0.550(17) 1 calc R U P C 1
C35 C -0.1356(10) -1.2106(8) -0.0129(2) 0.071(4) Uani 0.550(17) 1 d D U P C 1
H35A H -0.1117 -1.1656 -0.0300 0.085 Uiso 0.550(17) 1 calc R U P C 1
H35B H -0.2005 -1.2497 -0.0189 0.085 Uiso 0.550(17) 1 calc R U P C 1
C34' C -0.106(2) -1.3106(7) -0.00806(19) 0.057(3) Uani 0.450(17) 1 d D . P C 2
H34C H -0.1767 -1.3264 -0.0173 0.068 Uiso 0.450(17) 1 calc R U P C 2
H34D H -0.0505 -1.3534 -0.0180 0.068 Uiso 0.450(17) 1 calc R U P C 2
C35' C -0.0804(12) -1.1926(6) -0.0089(3) 0.071(4) Uani 0.550(17) 1 d D U P C 2
H35C H -0.0039 -1.1798 -0.0048 0.085 Uiso 0.550(17) 1 calc R U P C 2
H35D H -0.0992 -1.1615 -0.0289 0.085 Uiso 0.550(17) 1 calc R U P C 2
C36 C -0.1510(11) -1.1483(9) 0.01665(19) 0.063(2) Uani 1 1 d D U . . .
H36A H -0.0948 -1.0944 0.0191 0.075 Uiso 0.550(17) 1 calc R U P C 1
H36B H -0.2217 -1.1137 0.0171 0.075 Uiso 0.550(17) 1 calc R U P C 1
H36C H -0.1237 -1.0799 0.0240 0.075 Uiso 0.450(17) 1 calc R U P C 2
H36D H -0.2257 -1.1396 0.0097 0.075 Uiso 0.450(17) 1 calc R U P C 2
O10 O -0.2746(7) -1.3671(6) 0.0754(2) 0.036(2) Uani 1 1 d . . . . .
C37 C -0.2657(14) -1.4789(10) 0.0808(3) 0.046(4) Uani 1 1 d . . . . .
H37A H -0.2226 -1.4925 0.0993 0.055 Uiso 1 1 calc R U . . .
H37B H -0.2312 -1.5140 0.0633 0.055 Uiso 1 1 calc R U . . .
C38 C -0.3743(12) -1.5179(11) 0.0849(5) 0.056(5) Uani 1 1 d . . . . .
H38A H -0.3864 -1.5377 0.1065 0.067 Uiso 1 1 calc R U . . .
H38B H -0.3864 -1.5805 0.0720 0.067 Uiso 1 1 calc R U . . .
C39 C -0.4486(13) -1.4306(12) 0.0757(5) 0.057(5) Uani 1 1 d . . . . .
H39A H -0.4831 -1.3991 0.0939 0.069 Uiso 1 1 calc R U . . .
H39B H -0.5046 -1.4568 0.0618 0.069 Uiso 1 1 calc R U . . .
C40 C -0.3780(13) -1.3518(11) 0.0599(3) 0.046(4) Uani 1 1 d . . . . .
H40A H -0.3725 -1.3668 0.0378 0.055 Uiso 1 1 calc R U . . .
H40B H -0.4049 -1.2793 0.0628 0.055 Uiso 1 1 calc R U . . .
O1S O -0.0146(14) -0.5977(14) 0.1960(3) 0.093(4) Uani 1 1 d . . . . .
C1S C -0.1004(14) -0.6058(15) 0.2165(4) 0.054(3) Uani 1 1 d . . . . .
H1SA H -0.1203 -0.5351 0.2239 0.065 Uiso 1 1 calc R U . . .
H1SB H -0.0790 -0.6488 0.2343 0.065 Uiso 1 1 calc R U . . .
C2S C -0.1921(17) -0.6545(15) 0.2013(4) 0.065(4) Uani 1 1 d . . . . .
H2SA H -0.2569 -0.6110 0.2039 0.078 Uiso 1 1 calc R U . . .
H2SB H -0.2061 -0.7254 0.2097 0.078 Uiso 1 1 calc R U . . .
C3S C -0.1603(19) -0.661(2) 0.1675(4) 0.085(5) Uani 1 1 d . . . . .
H3SA H -0.1425 -0.7342 0.1617 0.102 Uiso 1 1 calc R U . . .
H3SB H -0.2187 -0.6357 0.1542 0.102 Uiso 1 1 calc R U . . .
C4S C -0.0640(16) -0.5913(14) 0.1650(4) 0.060(4) Uani 1 1 d . . . . .
H4SA H -0.0143 -0.6171 0.1492 0.072 Uiso 1 1 calc R U . . .
H4SB H -0.0849 -0.5183 0.1601 0.072 Uiso 1 1 calc R U . . .
O2S O -0.5398(14) -0.5145(13) 0.1908(3) 0.093(4) Uani 1 1 d . . . . .
C5S C -0.6577(13) -0.5306(15) 0.1883(4) 0.054(3) Uani 1 1 d . . . . .
H5SA H -0.6763 -0.6053 0.1914 0.065 Uiso 1 1 calc R U . . .
H5SB H -0.6960 -0.4877 0.2036 0.065 Uiso 1 1 calc R U . . .
C6S C -0.6838(18) -0.4989(14) 0.1591(4) 0.065(4) Uani 1 1 d . . . . .
H6SA H -0.6840 -0.4215 0.1573 0.078 Uiso 1 1 calc R U . . .
H6SB H -0.7543 -0.5265 0.1528 0.078 Uiso 1 1 calc R U . . .
C7S C -0.5984(18) -0.545(2) 0.1411(5) 0.085(5) Uani 1 1 d . . . . .
H7SA H -0.5914 -0.5105 0.1210 0.102 Uiso 1 1 calc R U . . .
H7SB H -0.6097 -0.6215 0.1380 0.102 Uiso 1 1 calc R U . . .
C8S C -0.5001(16) -0.5239(14) 0.1615(4) 0.060(4) Uani 1 1 d . . . . .
H8SA H -0.4487 -0.5827 0.1601 0.072 Uiso 1 1 calc R U . . .
H8SB H -0.4639 -0.4584 0.1551 0.072 Uiso 1 1 calc R U . . .

loop_
_atom_site_aniso_label
_atom_site_aniso_U_11
_atom_site_aniso_U_22
_atom_site_aniso_U_33
_atom_site_aniso_U_23
_atom_site_aniso_U_13
_atom_site_aniso_U_12
S1 0.0229(13) 0.0171(12) 0.0215(13) 0.0015(11) 0.0021(11) -0.0012(11)
N1 0.019(4) 0.024(5) 0.015(4) -0.002(4) 0.003(4) 0.009(4)
S2 0.0276(14) 0.0214(13) 0.0210(13) 0.0045(11) 0.0036(12) -0.0050(12)
N2 0.035(5) 0.011(4) 0.016(4) 0.002(3) 0.001(4) -0.002(4)
Nd1 0.0182(2) 0.0154(2) 0.0177(2) 0.0041(2) 0.0039(2) 0.0007(2)
I1 0.0339(4) 0.0328(4) 0.0235(3) -0.0019(3) 0.0002(3) -0.0003(4)
I2 0.0404(4) 0.0277(4) 0.0199(3) -0.0002(3) 0.0048(3) -0.0017(4)
O1 0.029(4) 0.021(4) 0.021(4) -0.001(3) -0.005(3) 0.011(3)
C1 0.029(6) 0.012(5) 0.060(8) -0.002(5) -0.016(6) 0.007(5)
C2 0.035(7) 0.018(6) 0.041(7) 0.006(5) -0.001(6) 0.010(5)
C3 0.026(6) 0.028(6) 0.038(7) 0.010(5) -0.002(5) 0.011(5)
C4 0.025(6) 0.036(7) 0.029(6) 0.012(5) -0.009(5) 0.002(6)
O2 0.016(4) 0.021(4) 0.036(4) 0.009(3) 0.002(3) 0.000(3)
C5 0.054(7) 0.044(6) 0.044(6) 0.021(5) -0.010(6) 0.000(6)
C6 0.117(15) 0.037(7) 0.056(8) 0.031(7) -0.039(9) -0.034(9)
C7 0.058(9) 0.036(7) 0.048(8) 0.014(6) -0.012(7) -0.017(7)
C8 0.033(6) 0.018(5) 0.037(6) 0.004(5) -0.004(5) -0.005(5)
O3 0.035(4) 0.024(4) 0.018(3) 0.008(3) 0.007(3) 0.006(4)
C9 0.034(6) 0.033(7) 0.038(6) 0.016(5) 0.024(6) -0.004(6)
C10 0.060(10) 0.052(9) 0.051(9) 0.007(8) 0.004(8) -0.012(9)
C11 0.032(7) 0.032(7) 0.055(8) -0.002(7) 0.005(7) -0.003(6)
C12 0.039(7) 0.035(7) 0.032(6) -0.002(6) 0.001(6) 0.000(6)
O4 0.045(5) 0.011(3) 0.032(4) 0.002(3) 0.003(4) -0.003(4)
C13 0.062(9) 0.022(6) 0.054(9) 0.001(6) 0.000(8) 0.001(7)
C14 0.082(11) 0.064(10) 0.047(8) 0.020(7) 0.025(8) 0.047(8)
C15 0.052(9) 0.036(8) 0.046(8) 0.012(6) -0.008(7) 0.009(7)
C16 0.041(7) 0.024(6) 0.032(6) 0.002(5) 0.003(6) 0.001(6)
Nd2 0.0195(3) 0.0150(2) 0.0184(2) 0.0022(2) 0.0036(2) -0.0005(2)
I3 0.0372(4) 0.0263(4) 0.0317(4) -0.0087(3) -0.0004(4) 0.0022(4)
S3 0.0226(13) 0.0189(13) 0.0292(14) -0.0003(11) 0.0014(12) -0.0020(11)
S4 0.0286(14) 0.0153(12) 0.0259(13) 0.0028(11) -0.0007(12) -0.0031(12)
O5 0.031(4) 0.009(4) 0.040(5) 0.002(3) 0.000(4) -0.003(3)
C17 0.032(7) 0.030(7) 0.059(8) 0.008(6) -0.017(6) -0.006(6)
C18 0.041(8) 0.038(7) 0.042(7) -0.004(6) -0.017(6) 0.003(6)
C19 0.040(6) 0.037(6) 0.036(6) 0.000(5) -0.008(5) 0.023(5)
C20 0.045(8) 0.022(6) 0.036(7) 0.007(5) 0.006(6) -0.004(6)
O6 0.027(4) 0.024(4) 0.035(4) 0.009(4) 0.000(4) 0.002(4)
C21 0.080(11) 0.029(7) 0.020(6) 0.005(5) -0.008(7) 0.007(7)
C22 0.063(9) 0.027(6) 0.024(6) 0.010(5) -0.003(6) 0.013(7)
C23 0.068(10) 0.034(7) 0.041(7) 0.018(6) 0.012(8) 0.014(7)
C24 0.037(7) 0.013(5) 0.074(9) 0.019(6) -0.019(7) -0.005(5)
O7 0.026(4) 0.055(6) 0.035(5) 0.017(4) 0.010(4) 0.003(4)
C25 0.037(12) 0.083(14) 0.035(8) 0.016(9) 0.013(8) 0.000(11)
C26 0.042(8) 0.065(9) 0.052(8) 0.007(7) 0.014(7) 0.006(7)
C27 0.046(8) 0.051(9) 0.054(8) 0.018(7) 0.021(6) -0.004(7)
C25' 0.037(12) 0.083(14) 0.035(8) 0.016(9) 0.013(8) 0.000(11)
C26' 0.042(8) 0.065(9) 0.052(8) 0.007(7) 0.014(7) 0.006(7)
C27' 0.046(8) 0.051(9) 0.054(8) 0.018(7) 0.021(6) -0.004(7)
C28 0.023(7) 0.055(9) 0.049(8) 0.012(7) 0.008(6) -0.009(6)
Nd3 0.0230(3) 0.0132(2) 0.0192(2) -0.0004(2) 0.0010(2) 0.0001(2)
I4 0.0304(4) 0.0189(3) 0.0457(4) 0.0067(3) -0.0023(4) 0.0057(3)
I5 0.0316(4) 0.0256(4) 0.0328(4) 0.0007(3) 0.0034(3) 0.0101(3)
O8 0.027(5) 0.028(5) 0.031(5) 0.003(4) 0.003(4) -0.003(4)
C29 0.045(10) 0.046(10) 0.043(10) 0.003(8) 0.008(8) 0.006(9)
C30 0.063(12) 0.060(12) 0.067(12) 0.001(9) -0.008(9) 0.002(9)
C31 0.051(11) 0.054(11) 0.053(11) 0.006(9) 0.002(9) 0.002(9)
C32 0.042(10) 0.050(11) 0.051(11) 0.006(9) -0.001(9) 0.001(9)
N3' 0.021(5) 0.021(5) 0.019(5) -0.002(4) 0.004(4) 0.005(4)
C29' 0.024(8) 0.027(8) 0.018(7) -0.001(6) -0.005(6) 0.012(6)
C30' 0.022(5) 0.021(5) 0.029(5) 0.001(4) -0.004(4) 0.003(4)
C31' 0.036(6) 0.036(6) 0.035(6) 0.002(4) -0.001(5) 0.002(5)
O9 0.076(7) 0.040(5) 0.022(4) 0.002(4) 0.003(5) 0.022(5)
C33 0.132(15) 0.064(9) 0.045(9) -0.007(8) -0.005(10) 0.075(8)
C34 0.061(4) 0.057(2) 0.053(7) -0.011(2) 0.003(3) -0.0071(15)
C35 0.078(7) 0.071(7) 0.063(5) -0.001(4) 0.000(5) 0.002(5)
C34' 0.061(4) 0.057(2) 0.053(7) -0.011(2) 0.003(3) -0.0071(15)
C35' 0.078(7) 0.071(7) 0.063(5) -0.001(4) 0.000(5) 0.002(5)
C36 0.096(4) 0.044(2) 0.048(5) 0.020(2) 0.003(3) 0.0157(15)
O10 0.045(5) 0.018(4) 0.045(5) -0.016(4) -0.017(4) -0.009(4)
C37 0.080(11) 0.018(6) 0.040(7) -0.019(5) -0.003(8) -0.004(7)
C38 0.036(8) 0.024(7) 0.108(14) -0.006(8) 0.007(9) 0.003(6)
C39 0.039(8) 0.035(8) 0.098(13) 0.008(9) -0.011(9) -0.001(7)
C40 0.062(9) 0.034(7) 0.041(7) -0.011(6) -0.032(6) -0.006(7)
O1S 0.104(8) 0.104(9) 0.072(6) 0.006(6) -0.026(6) 0.010(7)
C1S 0.059(7) 0.064(7) 0.040(6) -0.003(6) 0.015(5) 0.008(6)
C2S 0.089(9) 0.051(7) 0.055(7) -0.005(6) 0.012(7) 0.009(7)
C3S 0.086(11) 0.113(12) 0.057(8) -0.024(8) 0.007(8) -0.015(10)
C4S 0.084(9) 0.044(6) 0.052(6) 0.019(5) 0.016(6) -0.007(6)
O2S 0.104(8) 0.104(9) 0.072(6) 0.006(6) -0.026(6) 0.010(7)
C5S 0.059(7) 0.064(7) 0.040(6) -0.003(6) 0.015(5) 0.008(6)
C6S 0.089(9) 0.051(7) 0.055(7) -0.005(6) 0.012(7) 0.009(7)
C7S 0.086(11) 0.113(12) 0.057(8) -0.024(8) 0.007(8) -0.015(10)
C8S 0.084(9) 0.044(6) 0.052(6) 0.019(5) 0.016(6) -0.007(6)

loop_
_atom_type_symbol
_atom_type_description
_atom_type_scat_dispersion_real
_atom_type_scat_dispersion_imag
_atom_type_scat_source
C C 0.0033 0.0016 'International Tables Vol C Tables 4.2.6.8 and 6.1.1.4'
H H 0.0000 0.0000 'International Tables Vol C Tables 4.2.6.8 and 6.1.1.4'
N N 0.0061 0.0033 'International Tables Vol C Tables 4.2.6.8 and 6.1.1.4'
O O 0.0106 0.0060 'International Tables Vol C Tables 4.2.6.8 and 6.1.1.4'
S S 0.1246 0.1234 'International Tables Vol C Tables 4.2.6.8 and 6.1.1.4'
I I -0.4742 1.8119 'International Tables Vol C Tables 4.2.6.8 and 6.1.1.4'
Nd Nd -0.1943 3.0179 'International Tables Vol C Tables 4.2.6.8 and 6.1.1.4'

loop_
_geom_angle_atom_site_label_1
_geom_angle_atom_site_label_2
_geom_angle_atom_site_label_3
_geom_angle
N1 S1 N2 114.7(5)
S1 N1 Nd2 124.5(5)
S1 N1 Nd3 129.7(5)
Nd2 N1 Nd3 105.7(3)
N2 S2 Nd1 57.9(3)
N2 S2 Nd3 107.6(3)
Nd1 S2 Nd3 165.50(11)
S1 N2 S2 119.7(6)
S1 N2 Nd1 153.9(5)
S2 N2 Nd1 86.2(4)
O1 Nd1 N2 75.2(3)
O1 Nd1 O4 151.0(3)
N2 Nd1 O4 78.8(3)
O1 Nd1 O3 137.9(3)
N2 Nd1 O3 146.1(3)
O4 Nd1 O3 70.1(3)
O1 Nd1 O2 67.7(3)
N2 Nd1 O2 133.9(3)
O4 Nd1 O2 141.3(3)
O3 Nd1 O2 72.3(2)
O1 Nd1 S2 77.8(2)
N2 Nd1 S2 35.9(2)
O4 Nd1 S2 73.6(2)
O3 Nd1 S2 137.24(19)
O2 Nd1 S2 144.37(18)
O1 Nd1 I1 101.65(18)
N2 Nd1 I1 78.7(2)
O4 Nd1 I1 85.46(19)
O3 Nd1 I1 85.70(17)
O2 Nd1 I1 82.91(19)
S2 Nd1 I1 113.40(6)
O1 Nd1 I2 84.17(18)
N2 Nd1 I2 116.9(2)
O4 Nd1 I2 96.47(19)
O3 Nd1 I2 80.46(17)
O2 Nd1 I2 86.04(19)
S2 Nd1 I2 81.87(6)
I1 Nd1 I2 164.41(3)
C1 O1 C4 107.7(9)
C1 O1 Nd1 117.5(7)
C4 O1 Nd1 131.1(7)
O1 C1 C2 105.8(10)
O1 C1 H1A 110.6
C2 C1 H1A 110.6
O1 C1 H1B 110.6
C2 C1 H1B 110.6
H1A C1 H1B 108.7
C1 C2 C3 99.5(11)
C1 C2 H2A 111.9
C3 C2 H2A 111.9
C1 C2 H2B 111.9
C3 C2 H2B 111.9
H2A C2 H2B 109.6
C4 C3 C2 102.6(10)
C4 C3 H3A 111.2
C2 C3 H3A 111.2
C4 C3 H3B 111.2
C2 C3 H3B 111.2
H3A C3 H3B 109.2
O1 C4 C3 104.7(10)
O1 C4 H4A 110.8
C3 C4 H4A 110.8
O1 C4 H4B 110.8
C3 C4 H4B 110.8
H4A C4 H4B 108.9
C5 O2 C8 106.8(9)
C5 O2 Nd1 126.1(8)
C8 O2 Nd1 127.0(6)
C6 C5 O2 108.7(13)
C6 C5 H5A 110.0
O2 C5 H5A 110.0
C6 C5 H5B 110.0
O2 C5 H5B 110.0
H5A C5 H5B 108.3
C5 C6 C7 106.5(13)
C5 C6 H6A 110.4
C7 C6 H6A 110.4
C5 C6 H6B 110.4
C7 C6 H6B 110.4
H6A C6 H6B 108.6
C6 C7 C8 101.5(12)
C6 C7 H7A 111.5
C8 C7 H7A 111.5
C6 C7 H7B 111.5
C8 C7 H7B 111.5
H7A C7 H7B 109.3
O2 C8 C7 105.3(10)
O2 C8 H8A 110.7
C7 C8 H8A 110.7
O2 C8 H8B 110.7
C7 C8 H8B 110.7
H8A C8 H8B 108.8
C9 O3 C12 107.1(10)
C9 O3 Nd1 127.8(7)
C12 O3 Nd1 124.8(7)
O3 C9 C10 107.2(11)
O3 C9 H9A 110.3
C10 C9 H9A 110.3
O3 C9 H9B 110.3
C10 C9 H9B 110.3
H9A C9 H9B 108.5
C11 C10 C9 103.4(12)
C11 C10 H10A 111.1
C9 C10 H10A 111.1
C11 C10 H10B 111.1
C9 C10 H10B 111.1
H10A C10 H10B 109.0
C12 C11 C10 100.8(12)
C12 C11 H11A 111.6
C10 C11 H11A 111.6
C12 C11 H11B 111.6
C10 C11 H11B 111.6
H11A C11 H11B 109.4
O3 C12 C11 104.7(11)
O3 C12 H12A 110.8
C11 C12 H12A 110.8
O3 C12 H12B 110.8
C11 C12 H12B 110.8
H12A C12 H12B 108.9
C13 O4 C16 107.1(9)
C13 O4 Nd1 120.3(8)
C16 O4 Nd1 126.8(7)
O4 C13 C14 105.7(12)
O4 C13 H13A 110.6
C14 C13 H13A 110.6
O4 C13 H13B 110.6
C14 C13 H13B 110.6
H13A C13 H13B 108.7
C15 C14 C13 108.6(14)
C15 C14 H14A 110.0
C13 C14 H14A 110.0
C15 C14 H14B 110.0
C13 C14 H14B 110.0
H14A C14 H14B 108.4
C14 C15 C16 105.4(12)
C14 C15 H15A 110.7
C16 C15 H15A 110.7
C14 C15 H15B 110.7
C16 C15 H15B 110.7
H15A C15 H15B 108.8
O4 C16 C15 105.1(10)
O4 C16 H16A 110.7
C15 C16 H16A 110.7
O4 C16 H16B 110.7
C15 C16 H16B 110.7
H16A C16 H16B 108.8
N1 Nd2 O6 141.8(3)
N1 Nd2 O8 80.5(4)
O6 Nd2 O8 137.0(4)
N1 Nd2 O7 146.8(3)
O6 Nd2 O7 70.1(3)
O8 Nd2 O7 71.0(3)
N1 Nd2 O5 73.9(3)
O6 Nd2 O5 69.8(3)
O8 Nd2 O5 141.7(3)
O7 Nd2 O5 139.2(2)
N1 Nd2 N3' 70.5(4)
O6 Nd2 N3' 145.9(4)
O7 Nd2 N3' 81.6(4)
O5 Nd2 N3' 132.0(4)
N1 Nd2 S4 80.1(2)
O6 Nd2 S4 84.5(2)
O8 Nd2 S4 119.2(3)
O7 Nd2 S4 99.15(16)
O5 Nd2 S4 84.16(19)
N3' Nd2 S4 119.3(4)
N1 Nd2 S3 77.5(2)
O6 Nd2 S3 113.6(2)
O8 Nd2 S3 75.8(3)
O7 Nd2 S3 79.39(15)
O5 Nd2 S3 124.1(2)
N3' Nd2 S3 78.0(4)
S4 Nd2 S3 43.81(9)
N1 Nd2 I3 98.4(2)
O6 Nd2 I3 87.7(2)
O8 Nd2 I3 75.0(3)
O7 Nd2 I3 90.33(14)
O5 Nd2 I3 80.99(18)
N3' Nd2 I3 73.5(4)
S4 Nd2 I3 164.89(7)
S3 Nd2 I3 150.81(6)
N1 Nd2 Nd3 37.2(2)
O6 Nd2 Nd3 127.4(2)
O8 Nd2 Nd3 89.9(4)
O7 Nd2 Nd3 124.42(14)
O5 Nd2 Nd3 86.63(19)
N3' Nd2 Nd3 84.1(4)
S4 Nd2 Nd3 45.66(6)
S3 Nd2 Nd3 45.07(6)
I3 Nd2 Nd3 135.45(2)
S4 S3 Nd2 67.47(11)
S4 S3 Nd3 69.07(12)
Nd2 S3 Nd3 89.92(9)
S3 S4 Nd2 68.72(11)
S3 S4 Nd3 67.61(11)
Nd2 S4 Nd3 89.84(8)
C17 O5 C20 106.9(9)
C17 O5 Nd2 131.4(7)
C20 O5 Nd2 121.7(7)
O5 C17 C18 108.9(11)
O5 C17 H17A 109.9
C18 C17 H17A 109.9
O5 C17 H17B 109.9
C18 C17 H17B 109.9
H17A C17 H17B 108.3
C19 C18 C17 101.4(11)
C19 C18 H18A 111.5
C17 C18 H18A 111.5
C19 C18 H18B 111.5
C17 C18 H18B 111.5
H18A C18 H18B 109.3
C20 C19 C18 104.5(11)
C20 C19 H19A 110.8
C18 C19 H19A 110.8
C20 C19 H19B 110.8
C18 C19 H19B 110.8
H19A C19 H19B 108.9
O5 C20 C19 104.9(10)
O5 C20 H20A 110.8
C19 C20 H20A 110.8
O5 C20 H20B 110.8
C19 C20 H20B 110.8
H20A C20 H20B 108.8
C21 O6 C24 108.2(9)
C21 O6 Nd2 125.1(7)
C24 O6 Nd2 126.2(7)
O6 C21 C22 107.2(11)
O6 C21 H21A 110.3
C22 C21 H21A 110.3
O6 C21 H21B 110.3
C22 C21 H21B 110.3
H21A C21 H21B 108.5
C21 C22 C23 99.9(12)
C21 C22 H22A 111.8
C23 C22 H22A 111.8
C21 C22 H22B 111.8
C23 C22 H22B 111.8
H22A C22 H22B 109.5
C24 C23 C22 102.3(11)
C24 C23 H23A 111.3
C22 C23 H23A 111.3
C24 C23 H23B 111.3
C22 C23 H23B 111.3
H23A C23 H23B 109.2
O6 C24 C23 106.0(11)
O6 C24 H24A 110.5
C23 C24 H24A 110.5
O6 C24 H24B 110.5
C23 C24 H24B 110.5
H24A C24 H24B 108.7
C25' O7 C28 106.4(7)
C28 O7 C25 115.1(8)
C25' O7 Nd2 123.9(5)
C28 O7 Nd2 128.4(5)
C25 O7 Nd2 109.2(6)
O7 C25 C26 102.2(9)
O7 C25 H25A 111.3
C26 C25 H25A 111.3
O7 C25 H25B 111.3
C26 C25 H25B 111.3
H25A C25 H25B 109.2
C27 C26 C25 102.6(12)
C27 C26 H26A 111.2
C25 C26 H26A 111.2
C27 C26 H26B 111.2
C25 C26 H26B 111.2
H26A C26 H26B 109.2
C26 C27 C28 103.6(9)
C26 C27 H27A 111.0
C28 C27 H27A 111.0
C26 C27 H27B 111.0
C28 C27 H27B 111.0
H27A C27 H27B 109.0
O7 C25' C26' 106.9(9)
O7 C25' H25C 110.3
C26' C25' H25C 110.3
O7 C25' H25D 110.3
C26' C25' H25D 110.3
H25C C25' H25D 108.6
C25' C26' C27' 104.2(10)
C25' C26' H26C 110.9
C27' C26' H26C 110.9
C25' C26' H26D 110.9
C27' C26' H26D 110.9
H26C C26' H26D 108.9
C26' C27' C28 98.1(8)
C26' C27' H27C 112.2
C28 C27' H27C 112.2
C26' C27' H27D 112.2
C28 C27' H27D 112.2
H27C C27' H27D 109.8
O7 C28 C27 99.1(10)
O7 C28 C27' 108.0(7)
O7 C28 H28A 112.0
C27 C28 H28A 112.0
O7 C28 H28B 112.0
C27 C28 H28B 112.0
H28A C28 H28B 109.6
O7 C28 H28C 110.1
C27' C28 H28C 110.1
O7 C28 H28D 110.1
C27' C28 H28D 110.1
H28C C28 H28D 108.4
O10 Nd3 N1 154.4(3)
O10 Nd3 O9 68.3(3)
N1 Nd3 O9 136.8(3)
O10 Nd3 S3 78.5(2)
N1 Nd3 S3 77.3(2)
O9 Nd3 S3 136.5(3)
O10 Nd3 S4 78.0(2)
N1 Nd3 S4 78.8(2)
O9 Nd3 S4 142.9(2)
S3 Nd3 S4 43.32(9)
O10 Nd3 S2 137.5(2)
N1 Nd3 S2 68.0(2)
O9 Nd3 S2 69.6(3)
S3 Nd3 S2 140.04(8)
S4 Nd3 S2 139.37(8)
O10 Nd3 I5 86.5(2)
N1 Nd3 I5 100.3(2)
O9 Nd3 I5 82.0(2)
S3 Nd3 I5 124.11(6)
S4 Nd3 I5 81.03(6)
S2 Nd3 I5 82.43(6)
O10 Nd3 I4 93.7(2)
N1 Nd3 I4 88.4(2)
O9 Nd3 I4 78.8(2)
S3 Nd3 I4 76.15(6)
S4 Nd3 I4 119.46(7)
S2 Nd3 I4 83.40(6)
I5 Nd3 I4 159.13(3)
O10 Nd3 Nd2 117.5(2)
N1 Nd3 Nd2 37.1(2)
O9 Nd3 Nd2 172.4(2)
S3 Nd3 Nd2 45.00(6)
S4 Nd3 Nd2 44.50(6)
S2 Nd3 Nd2 104.98(6)
I5 Nd3 Nd2 102.87(2)
I4 Nd3 Nd2 95.54(2)
C29 O8 C32 104.4(11)
C29 O8 Nd2 122.5(8)
C32 O8 Nd2 132.1(8)
O8 C29 C30 104.5(11)
O8 C29 H29A 110.9
C30 C29 H29A 110.9
O8 C29 H29B 110.9
C30 C29 H29B 110.9
H29A C29 H29B 108.9
C31 C30 C29 105.3(10)
C31 C30 H30A 110.7
C29 C30 H30A 110.7
C31 C30 H30B 110.7
C29 C30 H30B 110.7
H30A C30 H30B 108.8
C32 C31 C30 102.4(11)
C32 C31 H31A 111.3
C30 C31 H31A 111.3
C32 C31 H31B 111.3
C30 C31 H31B 111.3
H31A C31 H31B 109.2
O8 C32 C31 103.5(11)
O8 C32 H32A 111.1
C31 C32 H32A 111.1
O8 C32 H32B 111.1
C31 C32 H32B 111.1
H32A C32 H32B 109.0
C29' N3' Nd2 126.8(10)
C29' N3' H3'1 105.6
Nd2 N3' H3'1 105.6
C29' N3' H3'2 105.6
Nd2 N3' H3'2 105.6
H3'1 N3' H3'2 106.1
N3' C29' C30' 110.0(13)
N3' C29' C31' 115.5(12)
C30' C29' C31' 109.3(13)
N3' C29' H29' 107.2
C30' C29' H29' 107.2
C31' C29' H29' 107.2
C29' C30' H30C 109.5
C29' C30' H30D 109.5
H30C C30' H30D 109.5
C29' C30' H30E 109.5
H30C C30' H30E 109.5
H30D C30' H30E 109.5
C29' C31' H31C 109.5
C29' C31' H31D 109.5
H31C C31' H31D 109.5
C29' C31' H31E 109.5
H31C C31' H31E 109.5
H31D C31' H31E 109.5
C33 O9 C36 108.6(8)
C33 O9 Nd3 122.0(6)
C36 O9 Nd3 129.4(7)
O9 C33 C34' 108.6(10)
O9 C33 C34 101.5(10)
O9 C33 H33A 111.5
C34 C33 H33A 111.5
O9 C33 H33B 111.5
C34 C33 H33B 111.5
H33A C33 H33B 109.3
O9 C33 H33C 110.0
C34' C33 H33C 110.0
O9 C33 H33D 110.0
C34' C33 H33D 110.0
H33C C33 H33D 108.4
C33 C34 C35 96.4(9)
C33 C34 H34A 112.5
C35 C34 H34A 112.5
C33 C34 H34B 112.5
C35 C34 H34B 112.5
H34A C34 H34B 110.0
C36 C35 C34 97.1(8)
C36 C35 H35A 112.3
C34 C35 H35A 112.3
C36 C35 H35B 112.3
C34 C35 H35B 112.3
H35A C35 H35B 109.9
C33 C34' C35' 98.2(9)
C33 C34' H34C 112.1
C35' C34' H34C 112.1
C33 C34' H34D 112.1
C35' C34' H34D 112.1
H34C C34' H34D 109.8
C36 C35' C34' 102.6(11)
C36 C35' H35C 111.2
C34' C35' H35C 111.2
C36 C35' H35D 111.2
C34' C35' H35D 111.2
H35C C35' H35D 109.2
O9 C36 C35 103.2(9)
O9 C36 C35' 102.8(9)
O9 C36 H36A 111.1
C35 C36 H36A 111.1
O9 C36 H36B 111.1
C35 C36 H36B 111.1
H36A C36 H36B 109.1
O9 C36 H36C 111.2
C35' C36 H36C 111.2
O9 C36 H36D 111.2
C35' C36 H36D 111.2
H36C C36 H36D 109.1
C37 O10 C40 105.9(10)
C37 O10 Nd3 131.4(8)
C40 O10 Nd3 120.3(7)
O10 C37 C38 106.5(12)
O10 C37 H37A 110.4
C38 C37 H37A 110.4
O10 C37 H37B 110.4
C38 C37 H37B 110.4
H37A C37 H37B 108.6
C37 C38 C39 107.0(13)
C37 C38 H38A 110.3
C39 C38 H38A 110.3
C37 C38 H38B 110.3
C39 C38 H38B 110.3
H38A C38 H38B 108.6
C38 C39 C40 104.6(13)
C38 C39 H39A 110.8
C40 C39 H39A 110.8
C38 C39 H39B 110.8
C40 C39 H39B 110.8
H39A C39 H39B 108.9
O10 C40 C39 102.5(11)
O10 C40 H40A 111.3
C39 C40 H40A 111.3
O10 C40 H40B 111.3
C39 C40 H40B 111.3
H40A C40 H40B 109.2
C1S O1S C4S 105.6(15)
O1S C1S C2S 109.9(14)
O1S C1S H1SA 109.7
C2S C1S H1SA 109.7
O1S C1S H1SB 109.7
C2S C1S H1SB 109.7
H1SA C1S H1SB 108.2
C1S C2S C3S 105.0(17)
C1S C2S H2SA 110.8
C3S C2S H2SA 110.8
C1S C2S H2SB 110.8
C3S C2S H2SB 110.8
H2SA C2S H2SB 108.8
C4S C3S C2S 104.2(16)
C4S C3S H3SA 110.9
C2S C3S H3SA 110.9
C4S C3S H3SB 110.9
C2S C3S H3SB 110.9
H3SA C3S H3SB 108.9
O1S C4S C3S 103.6(14)
O1S C4S H4SA 111.0
C3S C4S H4SA 111.0
O1S C4S H4SB 111.0
C3S C4S H4SB 111.0
H4SA C4S H4SB 109.0
C8S O2S C5S 105.8(14)
C6S C5S O2S 105.2(15)
C6S C5S H5SA 110.7
O2S C5S H5SA 110.7
C6S C5S H5SB 110.7
O2S C5S H5SB 110.7
H5SA C5S H5SB 108.8
C5S C6S C7S 102.1(17)
C5S C6S H6SA 111.3
C7S C6S H6SA 111.3
C5S C6S H6SB 111.3
C7S C6S H6SB 111.3
H6SA C6S H6SB 109.2
C6S C7S C8S 101.6(16)
C6S C7S H7SA 111.4
C8S C7S H7SA 111.4
C6S C7S H7SB 111.4
C8S C7S H7SB 111.4
H7SA C7S H7SB 109.3
O2S C8S C7S 105.5(16)
O2S C8S H8SA 110.6
C7S C8S H8SA 110.6
O2S C8S H8SB 110.6
C7S C8S H8SB 110.6
H8SA C8S H8SB 108.8

loop_
_geom_bond_atom_site_label_1
_geom_bond_atom_site_label_2
_geom_bond_distance
S1 N1 1.518(10)
S1 N2 1.591(9)
N1 Nd2 2.499(9)
N1 Nd3 2.507(9)
S2 N2 1.699(9)
S2 Nd1 2.889(3)
S2 Nd3 2.943(3)
N2 Nd1 2.453(9)
Nd1 O1 2.450(8)
Nd1 O4 2.497(8)
Nd1 O3 2.508(9)
Nd1 O2 2.566(8)
Nd1 I1 3.1348(10)
Nd1 I2 3.1401(9)
O1 C1 1.458(15)
O1 C4 1.476(14)
C1 C2 1.503(18)
C1 H1A 0.9900
C1 H1B 0.9900
C2 C3 1.527(18)
C2 H2A 0.9900
C2 H2B 0.9900
C3 C4 1.516(18)
C3 H3A 0.9900
C3 H3B 0.9900
C4 H4A 0.9900
C4 H4B 0.9900
O2 C5 1.458(16)
O2 C8 1.479(14)
C5 C6 1.45(2)
C5 H5A 0.9900
C5 H5B 0.9900
C6 C7 1.50(2)
C6 H6A 0.9900
C6 H6B 0.9900
C7 C8 1.537(18)
C7 H7A 0.9900
C7 H7B 0.9900
C8 H8A 0.9900
C8 H8B 0.9900
O3 C9 1.436(14)
O3 C12 1.449(16)
C9 C10 1.52(2)
C9 H9A 0.9900
C9 H9B 0.9900
C10 C11 1.51(2)
C10 H10A 0.9900
C10 H10B 0.9900
C11 C12 1.502(19)
C11 H11A 0.9900
C11 H11B 0.9900
C12 H12A 0.9900
C12 H12B 0.9900
O4 C13 1.439(17)
O4 C16 1.456(15)
C13 C14 1.47(2)
C13 H13A 0.9900
C13 H13B 0.9900
C14 C15 1.45(2)
C14 H14A 0.9900
C14 H14B 0.9900
C15 C16 1.52(2)
C15 H15A 0.9900
C15 H15B 0.9900
C16 H16A 0.9900
C16 H16B 0.9900
Nd2 O6 2.541(8)
Nd2 O8 2.557(11)
Nd2 O7 2.567(8)
Nd2 O5 2.572(9)
Nd2 N3' 2.627(16)
Nd2 S4 2.797(3)
Nd2 S3 2.822(3)
Nd2 I3 3.1741(10)
Nd2 Nd3 3.9909(8)
S3 S4 2.097(4)
S3 Nd3 2.826(3)
S4 Nd3 2.854(3)
O5 C17 1.454(16)
O5 C20 1.499(15)
C17 C18 1.516(19)
C17 H17A 0.9900
C17 H17B 0.9900
C18 C19 1.515(19)
C18 H18A 0.9900
C18 H18B 0.9900
C19 C20 1.50(2)
C19 H19A 0.9900
C19 H19B 0.9900
C20 H20A 0.9900
C20 H20B 0.9900
O6 C21 1.420(16)
O6 C24 1.488(15)
C21 C22 1.530(18)
C21 H21A 0.9900
C21 H21B 0.9900
C22 C23 1.55(2)
C22 H22A 0.9900
C22 H22B 0.9900
C23 C24 1.49(2)
C23 H23A 0.9900
C23 H23B 0.9900
C24 H24A 0.9900
C24 H24B 0.9900
O7 C25' 1.443(10)
O7 C28 1.443(9)
O7 C25 1.443(10)
C25 C26 1.516(11)
C25 H25A 0.9900
C25 H25B 0.9900
C26 C27 1.516(10)
C26 H26A 0.9900
C26 H26B 0.9900
C27 C28 1.516(10)
C27 H27A 0.9900
C27 H27B 0.9900
C25' C26' 1.515(10)
C25' H25C 0.9900
C25' H25D 0.9900
C26' C27' 1.515(10)
C26' H26C 0.9900
C26' H26D 0.9900
C27' C28 1.519(10)
C27' H27C 0.9900
C27' H27D 0.9900
C28 H28A 0.9900
C28 H28B 0.9900
C28 H28C 0.9900
C28 H28D 0.9900
Nd3 O10 2.490(8)
Nd3 O9 2.601(9)
Nd3 I5 3.1965(10)
Nd3 I4 3.2214(10)
O8 C29 1.450(11)
O8 C32 1.452(11)
C29 C30 1.541(12)
C29 H29A 0.9900
C29 H29B 0.9900
C30 C31 1.540(12)
C30 H30A 0.9900
C30 H30B 0.9900
C31 C32 1.538(12)
C31 H31A 0.9900
C31 H31B 0.9900
C32 H32A 0.9900
C32 H32B 0.9900
N3' C29' 1.48(2)
N3' H3'1 0.9100
N3' H3'2 0.9100
C29' C30' 1.538(11)
C29' C31' 1.543(12)
C29' H29' 1.0000
C30' H30C 0.9800
C30' H30D 0.9800
C30' H30E 0.9800
C31' H31C 0.9800
C31' H31D 0.9800
C31' H31E 0.9800
O9 C33 1.436(16)
O9 C36 1.468(14)
C33 C34' 1.530(10)
C33 C34 1.532(11)
C33 H33A 0.9900
C33 H33B 0.9900
C33 H33C 0.9900
C33 H33D 0.9900
C34 C35 1.543(11)
C34 H34A 0.9900
C34 H34B 0.9900
C35 C36 1.533(10)
C35 H35A 0.9900
C35 H35B 0.9900
C34' C35' 1.539(10)
C34' H34C 0.9900
C34' H34D 0.9900
C35' C36 1.537(11)
C35' H35C 0.9900
C35' H35D 0.9900
C36 H36A 0.9900
C36 H36B 0.9900
C36 H36C 0.9900
C36 H36D 0.9900
O10 C37 1.448(15)
O10 C40 1.477(17)
C37 C38 1.46(2)
C37 H37A 0.9900
C37 H37B 0.9900
C38 C39 1.51(2)
C38 H38A 0.9900
C38 H38B 0.9900
C39 C40 1.51(2)
C39 H39A 0.9900
C39 H39B 0.9900
C40 H40A 0.9900
C40 H40B 0.9900
O1S C1S 1.41(2)
O1S C4S 1.50(2)
C1S C2S 1.47(3)
C1S H1SA 0.9900
C1S H1SB 0.9900
C2S C3S 1.54(3)
C2S H2SA 0.9900
C2S H2SB 0.9900
C3S C4S 1.50(3)
C3S H3SA 0.9900
C3S H3SB 0.9900
C4S H4SA 0.9900
C4S H4SB 0.9900
O2S C8S 1.39(2)
O2S C5S 1.50(2)
C5S C6S 1.38(2)
C5S H5SA 0.9900
C5S H5SB 0.9900
C6S C7S 1.45(3)
C6S H6SA 0.9900
C6S H6SB 0.9900
C7S C8S 1.55(3)
C7S H7SA 0.9900
C7S H7SB 0.9900
C8S H8SA 0.9900
C8S H8SB 0.9900
